data_7003687
loop_
_publ_author_name
'G\'omez-Ruiz, Santiago'
'Wolf, Robert'
'Hey-Hawkins, Evamarie'

_publ_section_title
;
 Different transmetallation behaviour of [M(P4HR4)] salts toward
 rhodium(i) and copper(i) (M = Na, K; R = Ph, Mes; Mes = 2,4,6-Me3C6H2)
;
_journal_issue 15
_journal_name_full 'Dalton Transactions'
_journal_page_first 1982
_journal_page_last 1988
_journal_paper_doi 10.1039/b718727k
_journal_year 2008
_chemical_formula_sum 'C44 H57 P4 Rh'
_chemical_formula_weight 812.69
_chemical_name_systematic
;
?
;
_space_group_IT_number 2
_symmetry_cell_setting triclinic
_symmetry_space_group_name_Hall '-P 1'
_symmetry_space_group_name_H-M 'P -1'
_atom_sites_solution_hydrogens geom
_atom_sites_solution_primary direct
_atom_sites_solution_secondary difmap
_audit_conform_dict_location ftp://ftp.iucr.org/pub/cif_core.dic
_audit_conform_dict_name cif_core.dic
_audit_conform_dict_version 2.3
_audit_creation_date 2007-03-12T18:40:00-00:00
_audit_creation_method 'WinGX routine CIF_UPDATE'
_cell_angle_alpha 105.206(14)
_cell_angle_beta 94.195(14)
_cell_angle_gamma 92.753(13)
_cell_formula_units_Z 2
_cell_length_a 8.2250(14)
_cell_length_b 11.9022(17)
_cell_length_c 21.536(4)
_cell_measurement_reflns_used 12348
_cell_measurement_temperature 130(2)
_cell_measurement_theta_max 32.2698
_cell_measurement_theta_min 2.5844
_cell_volume 2024.1(6)
_computing_cell_refinement
;
CrysAlis RED, Oxford Diffraction Ltd.,
Version 1.171.31.7 (release 18-10-2006 CrysAlis171 .NET)
(compiled Oct 18 2006,16:28:17)
;
_computing_data_collection
;
CrysAlis CCD, Oxford Diffraction Ltd.,
Version 1.171.31.7 (release 18-10-2006 CrysAlis171 .NET)
(compiled Oct 18 2006,16:28:17)
;
_computing_data_reduction
;
CrysAlis RED, Oxford Diffraction Ltd.,
Version 1.171.31.7 (release 18-10-2006 CrysAlis171 .NET)
(compiled Oct 18 2006,16:28:17)
;
_computing_molecular_graphics 'ORTEP3 for Windows (L. J. Farrugia, 1997)'
_computing_publication_material 'WINGX (L.J. Farrugia,1999)'
_computing_structure_refinement 'SHELXL-97 (Sheldrick,1997)'
_computing_structure_solution 'SHELXS-97 (Sheldrick, 1990)'
_diffrn_ambient_temperature 130(2)
_diffrn_detector_area_resol_mean 16.356
_diffrn_measured_fraction_theta_full 0.995
_diffrn_measured_fraction_theta_max 0.995
_diffrn_measurement_device_type 'ccd xcalibur s'
_diffrn_measurement_method '\w scans and \f scans'
_diffrn_orient_matrix_UB_11 0.0381206203
_diffrn_orient_matrix_UB_12 0.0268802094
_diffrn_orient_matrix_UB_13 -0.0214237725
_diffrn_orient_matrix_UB_21 -0.0522476259
_diffrn_orient_matrix_UB_22 0.0464034073
_diffrn_orient_matrix_UB_23 0.0075216041
_diffrn_orient_matrix_UB_31 0.0575218286
_diffrn_orient_matrix_UB_32 0.0308804222
_diffrn_orient_matrix_UB_33 0.0256316617
_diffrn_radiation_monochromator graphite
_diffrn_radiation_type MoK\a
_diffrn_radiation_wavelength 0.71073
_diffrn_reflns_av_R_equivalents 0.0568
_diffrn_reflns_av_unetI/netI 0.0914
_diffrn_reflns_limit_h_max 10
_diffrn_reflns_limit_h_min -10
_diffrn_reflns_limit_k_max 15
_diffrn_reflns_limit_k_min -15
_diffrn_reflns_limit_l_max 28
_diffrn_reflns_limit_l_min -28
_diffrn_reflns_number 38404
_diffrn_reflns_theta_full 28.28
_diffrn_reflns_theta_max 28.28
_diffrn_reflns_theta_min 2.59
_exptl_absorpt_coefficient_mu 0.61
_exptl_absorpt_correction_T_max 1
_exptl_absorpt_correction_T_min 0.92626
_exptl_absorpt_correction_type multi-scan
_exptl_absorpt_process_details
;
CrysAlis RED, Oxford Diffraction Ltd.,
Version 1.171.31.7 (release 18-10-2006 CrysAlis171 .NET)
(compiled Oct 18 2006,16:28:17)
Empirical absorption correction using spherical harmonics,
implemented in SCALE3 ABSPACK scaling algorithm.
;
_exptl_crystal_colour orange
_exptl_crystal_density_diffrn 1.333
_exptl_crystal_density_method 'not measured'
_exptl_crystal_description plates
_exptl_crystal_F_000 852
_exptl_crystal_size_max 0.4
_exptl_crystal_size_mid 0.05
_exptl_crystal_size_min 0.05
_refine_diff_density_max 0.537
_refine_diff_density_min -0.496
_refine_diff_density_rms 0.085
_refine_ls_extinction_method none
_refine_ls_goodness_of_fit_ref 0.994
_refine_ls_hydrogen_treatment mixed
_refine_ls_matrix_type full
_refine_ls_number_parameters 458
_refine_ls_number_reflns 9977
_refine_ls_number_restraints 0
_refine_ls_restrained_S_all 0.994
_refine_ls_R_factor_all 0.0823
_refine_ls_R_factor_gt 0.043
_refine_ls_shift/su_max 0.001
_refine_ls_shift/su_mean 0
_refine_ls_structure_factor_coef Fsqd
_refine_ls_weighting_details 'calc w=1/[\s^2^(Fo^2^)+(0.0361P)^2^+0.0000P] where P=(Fo^2^+2Fc^2^)/3'
_refine_ls_weighting_scheme calc
_refine_ls_wR_factor_gt 0.0731
_refine_ls_wR_factor_ref 0.0843
_reflns_number_gt 6959
_reflns_number_total 9977
_reflns_threshold_expression >2sigma(I)
_cod_data_source_file b718727k.txt
_cod_data_source_block x0063fin
_cod_depositor_comments
;
The following automatic conversions were performed:
'_symmetry_cell_setting' value 'Triclinic' changed to 'triclinic'
according to '/home/saulius/struct/CIF-dictionaries/cif_core.dic'
dictionary named 'cif_core.dic' version 2.4.1 from 2010-06-29.

Automatic conversion script
Id: cif_fix_enum 1527 2010-12-29 10:47:43Z saulius 
;
_cod_original_sg_symbol_H-M P-1
_cod_database_code 7003687

loop_
_symmetry_equiv_pos_as_xyz
'x, y, z'
'-x, -y, -z'

loop_
_atom_site_label
_atom_site_type_symbol
_atom_site_fract_x
_atom_site_fract_y
_atom_site_fract_z
_atom_site_U_iso_or_equiv
_atom_site_adp_type
_atom_site_occupancy
_atom_site_symmetry_multiplicity
_atom_site_calc_flag
_atom_site_refinement_flags
_atom_site_disorder_assembly
_atom_site_disorder_group
C1 C 0.9207(3) -0.0507(2) 0.17313(12) 0.0168(6) Uani 1 1 d . . .
C2 C 1.0918(3) -0.0457(2) 0.17207(12) 0.0180(6) Uani 1 1 d . . .
C3 C 1.1689(4) -0.1497(2) 0.15446(13) 0.0213(6) Uani 1 1 d . . .
H3 H 1.2845 -0.146 0.1547 0.026 Uiso 1 1 calc R . .
C4 C 1.0843(4) -0.2579(2) 0.13677(13) 0.0217(6) Uani 1 1 d . . .
C5 C 0.9160(4) -0.2612(2) 0.13642(13) 0.0226(6) Uani 1 1 d . . .
H5 H 0.8553 -0.3347 0.1235 0.027 Uiso 1 1 calc R . .
C6 C 0.8326(3) -0.1603(2) 0.15436(13) 0.0194(6) Uani 1 1 d . . .
C7 C 1.1966(3) 0.0673(2) 0.18903(14) 0.0227(6) Uani 1 1 d . . .
H7A H 1.2177 0.0958 0.2361 0.034 Uiso 1 1 calc R . .
H7B H 1.1398 0.1254 0.1724 0.034 Uiso 1 1 calc R . .
H7C H 1.3006 0.0542 0.1696 0.034 Uiso 1 1 calc R . .
C8 C 1.1729(4) -0.3682(3) 0.11807(15) 0.0304(7) Uani 1 1 d . . .
H8A H 1.1292 -0.4145 0.0749 0.046 Uiso 1 1 calc R . .
H8B H 1.1574 -0.4137 0.1493 0.046 Uiso 1 1 calc R . .
H8C H 1.2898 -0.3481 0.1178 0.046 Uiso 1 1 calc R . .
C9 C 0.6487(4) -0.1736(3) 0.15286(15) 0.0289(7) Uani 1 1 d . . .
H9A H 0.6151 -0.1387 0.1961 0.043 Uiso 1 1 calc R . .
H9B H 0.6121 -0.2567 0.1393 0.043 Uiso 1 1 calc R . .
H9C H 0.5994 -0.1342 0.1223 0.043 Uiso 1 1 calc R . .
C10 C 0.8163(3) 0.0494(2) 0.34447(12) 0.0163(6) Uani 1 1 d . . .
C11 C 0.6488(3) 0.0423(2) 0.35385(13) 0.0179(6) Uani 1 1 d . . .
C12 C 0.5950(3) -0.0213(2) 0.39479(13) 0.0202(6) Uani 1 1 d . . .
H12 H 0.482 -0.0245 0.4012 0.024 Uiso 1 1 calc R . .
C13 C 0.6988(4) -0.0804(2) 0.42680(13) 0.0222(6) Uani 1 1 d . . .
C14 C 0.8628(4) -0.0753(2) 0.41600(13) 0.0208(6) Uani 1 1 d . . .
H14 H 0.9361 -0.116 0.4368 0.025 Uiso 1 1 calc R . .
C15 C 0.9231(3) -0.0127(2) 0.37583(13) 0.0184(6) Uani 1 1 d . . .
C16 C 0.5205(3) 0.0977(3) 0.32082(14) 0.0252(7) Uani 1 1 d . . .
H16A H 0.4157 0.0521 0.3158 0.038 Uiso 1 1 calc R . .
H16B H 0.5526 0.0999 0.2782 0.038 Uiso 1 1 calc R . .
H16C H 0.5095 0.1775 0.3469 0.038 Uiso 1 1 calc R . .
C17 C 0.6331(4) -0.1530(3) 0.46825(15) 0.0332(8) Uani 1 1 d . . .
H17A H 0.535 -0.1198 0.4867 0.05 Uiso 1 1 calc R . .
H17B H 0.7162 -0.1533 0.5032 0.05 Uiso 1 1 calc R . .
H17C H 0.6054 -0.2331 0.4418 0.05 Uiso 1 1 calc R . .
C18 C 1.1028(3) -0.0149(3) 0.36647(15) 0.0284(7) Uani 1 1 d . . .
H18A H 1.1546 -0.062 0.3924 0.043 Uiso 1 1 calc R . .
H18B H 1.1536 0.0649 0.3802 0.043 Uiso 1 1 calc R . .
H18C H 1.1172 -0.049 0.3207 0.043 Uiso 1 1 calc R . .
C19 C 0.9372(3) 0.4234(2) 0.38085(12) 0.0160(6) Uani 1 1 d . . .
C20 C 1.1081(3) 0.4398(2) 0.38187(13) 0.0182(6) Uani 1 1 d . . .
C21 C 1.1881(4) 0.5416(2) 0.42068(13) 0.0206(6) Uani 1 1 d . . .
H21 H 1.3033 0.552 0.4205 0.025 Uiso 1 1 calc R . .
C22 C 1.1075(4) 0.6289(2) 0.45980(13) 0.0210(6) Uani 1 1 d . . .
C23 C 0.9410(4) 0.6102(2) 0.46006(13) 0.0201(6) Uani 1 1 d . . .
H23 H 0.8839 0.6678 0.4877 0.024 Uiso 1 1 calc R . .
C24 C 0.8527(3) 0.5099(2) 0.42138(12) 0.0175(6) Uani 1 1 d . . .
C25 C 1.2113(3) 0.3504(3) 0.34276(14) 0.0245(7) Uani 1 1 d . . .
H25A H 1.3212 0.3861 0.3428 0.037 Uiso 1 1 calc R . .
H25B H 1.1612 0.3228 0.2983 0.037 Uiso 1 1 calc R . .
H25C H 1.2184 0.2844 0.3618 0.037 Uiso 1 1 calc R . .
C26 C 1.1980(4) 0.7391(3) 0.50033(14) 0.0300(7) Uani 1 1 d . . .
H26A H 1.1294 0.7793 0.5334 0.045 Uiso 1 1 calc R . .
H26B H 1.2248 0.7901 0.4729 0.045 Uiso 1 1 calc R . .
H26C H 1.299 0.7202 0.5212 0.045 Uiso 1 1 calc R . .
C27 C 0.6693(3) 0.5022(3) 0.42433(13) 0.0221(6) Uani 1 1 d . . .
H27A H 0.641 0.5585 0.4635 0.033 Uiso 1 1 calc R . .
H27B H 0.6325 0.4232 0.4252 0.033 Uiso 1 1 calc R . .
H27C H 0.6158 0.5201 0.3862 0.033 Uiso 1 1 calc R . .
C28 C 0.6948(3) 0.4750(2) 0.24647(12) 0.0161(6) Uani 1 1 d . . .
C29 C 0.5252(3) 0.4442(2) 0.23537(12) 0.0171(6) Uani 1 1 d . . .
C30 C 0.4179(4) 0.5320(2) 0.24980(13) 0.0213(6) Uani 1 1 d . . .
H30 H 0.3036 0.5116 0.2431 0.026 Uiso 1 1 calc R . .
C31 C 0.4718(4) 0.6485(2) 0.27358(13) 0.0212(6) Uani 1 1 d . . .
C32 C 0.6387(3) 0.6770(2) 0.28152(13) 0.0198(6) Uani 1 1 d . . .
H32 H 0.677 0.7569 0.2961 0.024 Uiso 1 1 calc R . .
C33 C 0.7518(3) 0.5928(2) 0.26883(12) 0.0170(6) Uani 1 1 d . . .
C34 C 0.4555(4) 0.3196(2) 0.21037(14) 0.0233(6) Uani 1 1 d . . .
H34A H 0.4755 0.2783 0.2438 0.035 Uiso 1 1 calc R . .
H34B H 0.5082 0.281 0.1718 0.035 Uiso 1 1 calc R . .
H34C H 0.3376 0.3184 0.1993 0.035 Uiso 1 1 calc R . .
C35 C 0.3527(4) 0.7416(3) 0.29086(16) 0.0299(7) Uani 1 1 d . . .
H35A H 0.4057 0.8173 0.2912 0.045 Uiso 1 1 calc R . .
H35B H 0.3174 0.745 0.3338 0.045 Uiso 1 1 calc R . .
H35C H 0.2575 0.7232 0.2589 0.045 Uiso 1 1 calc R . .
C36 C 0.9306(3) 0.6340(2) 0.28068(14) 0.0226(6) Uani 1 1 d . . .
H36A H 0.9417 0.7193 0.2908 0.034 Uiso 1 1 calc R . .
H36B H 0.9858 0.6006 0.2419 0.034 Uiso 1 1 calc R . .
H36C H 0.9803 0.6087 0.3171 0.034 Uiso 1 1 calc R . .
C37 C 0.7727(4) 0.0807(3) 0.04865(13) 0.0277(7) Uani 1 1 d . . .
H37 H 0.7389 0.0017 0.0533 0.033 Uiso 1 1 calc R . .
C38 C 0.9375(4) 0.1087(2) 0.05935(13) 0.0263(7) Uani 1 1 d . . .
H38 H 1.0022 0.0463 0.0702 0.032 Uiso 1 1 calc R . .
C39 C 1.0312(5) 0.1870(3) 0.02767(18) 0.0447(10) Uani 1 1 d . . .
H39A H 1.1483 0.1722 0.0326 0.054 Uiso 1 1 calc R . .
H39B H 0.9961 0.1625 -0.0191 0.054 Uiso 1 1 calc R . .
C40 C 1.0179(6) 0.3103(3) 0.0499(2) 0.0745(16) Uani 1 1 d . . .
H40A H 0.999 0.3405 0.0115 0.089 Uiso 1 1 calc R . .
H40B H 1.1246 0.3461 0.0723 0.089 Uiso 1 1 calc R . .
C41 C 0.8876(5) 0.3524(3) 0.09430(15) 0.0375(9) Uani 1 1 d . . .
H41 H 0.9158 0.4311 0.125 0.045 Uiso 1 1 calc R . .
C42 C 0.7232(5) 0.3243(3) 0.08086(14) 0.0393(9) Uani 1 1 d . . .
H42 H 0.6531 0.3861 0.1032 0.047 Uiso 1 1 calc R . .
C43 C 0.6459(7) 0.2472(4) 0.0174(2) 0.0890(19) Uani 1 1 d . . .
H43A H 0.5291 0.2632 0.0137 0.107 Uiso 1 1 calc R . .
H43B H 0.6972 0.2713 -0.0177 0.107 Uiso 1 1 calc R . .
C44 C 0.6545(5) 0.1253(3) 0.00594(19) 0.0568(12) Uani 1 1 d . . .
H44A H 0.6814 0.0942 -0.0392 0.068 Uiso 1 1 calc R . .
H44B H 0.544 0.0914 0.0089 0.068 Uiso 1 1 calc R . .
P1 P 0.80238(9) 0.07963(6) 0.19911(3) 0.01931(17) Uani 1 1 d . . .
P2 P 0.92146(9) 0.14011(6) 0.29930(3) 0.01644(16) Uani 1 1 d . . .
P3 P 0.80021(9) 0.30583(6) 0.32574(3) 0.01617(16) Uani 1 1 d . . .
P4 P 0.83263(9) 0.35611(6) 0.23596(3) 0.01827(16) Uani 1 1 d . . .
Rh1 Rh 0.82122(3) 0.21655(2) 0.141489(11) 0.01981(7) Uani 1 1 d . . .
H4P H 0.972(3) 0.411(2) 0.2472(12) 0.022(8) Uiso 1 1 d . . .

loop_
_atom_site_aniso_label
_atom_site_aniso_U_11
_atom_site_aniso_U_22
_atom_site_aniso_U_33
_atom_site_aniso_U_23
_atom_site_aniso_U_13
_atom_site_aniso_U_12
C1 0.0207(15) 0.0166(14) 0.0138(13) 0.0051(11) -0.0004(11) 0.0031(12)
C2 0.0228(16) 0.0154(14) 0.0155(13) 0.0038(11) 0.0017(12) 0.0007(12)
C3 0.0196(16) 0.0242(16) 0.0221(15) 0.0083(13) 0.0040(12) 0.0052(12)
C4 0.0304(18) 0.0179(15) 0.0174(14) 0.0051(12) 0.0023(13) 0.0062(13)
C5 0.0312(18) 0.0141(14) 0.0200(14) 0.0023(12) -0.0013(13) -0.0037(13)
C6 0.0200(16) 0.0185(15) 0.0197(14) 0.0063(12) -0.0011(12) -0.0001(12)
C7 0.0167(15) 0.0199(15) 0.0286(16) 0.0022(13) -0.0001(13) -0.0011(12)
C8 0.037(2) 0.0212(16) 0.0341(17) 0.0069(14) 0.0069(15) 0.0096(14)
C9 0.0229(17) 0.0233(17) 0.0390(18) 0.0081(14) -0.0027(14) -0.0042(13)
C10 0.0180(15) 0.0135(14) 0.0164(13) 0.0024(11) 0.0016(11) 0.0011(11)
C11 0.0181(15) 0.0148(14) 0.0190(14) 0.0013(11) 0.0004(12) 0.0017(11)
C12 0.0171(15) 0.0189(15) 0.0236(15) 0.0028(12) 0.0049(12) 0.0023(12)
C13 0.0295(17) 0.0161(15) 0.0210(15) 0.0047(12) 0.0041(13) 0.0017(13)
C14 0.0238(16) 0.0186(15) 0.0209(14) 0.0067(12) 0.0002(12) 0.0060(12)
C15 0.0176(15) 0.0157(14) 0.0208(14) 0.0030(12) 0.0006(12) 0.0025(12)
C16 0.0150(15) 0.0302(17) 0.0335(17) 0.0139(14) 0.0021(13) 0.0024(13)
C17 0.037(2) 0.0311(18) 0.0393(18) 0.0187(15) 0.0150(16) 0.0070(15)
C18 0.0181(16) 0.0306(18) 0.0420(18) 0.0183(15) 0.0030(14) 0.0081(13)
C19 0.0196(15) 0.0136(14) 0.0153(13) 0.0052(11) 0.0012(11) 0.0002(11)
C20 0.0167(15) 0.0196(15) 0.0180(14) 0.0047(12) -0.0010(12) 0.0021(12)
C21 0.0167(15) 0.0239(16) 0.0215(15) 0.0082(13) -0.0021(12) -0.0015(12)
C22 0.0256(17) 0.0180(15) 0.0191(14) 0.0060(12) -0.0018(13) -0.0009(12)
C23 0.0276(17) 0.0160(15) 0.0157(14) 0.0025(12) 0.0001(12) 0.0052(12)
C24 0.0187(15) 0.0196(15) 0.0154(13) 0.0067(12) 0.0007(12) 0.0039(12)
C25 0.0128(15) 0.0268(17) 0.0322(17) 0.0040(14) 0.0045(13) 0.0029(12)
C26 0.0350(19) 0.0216(17) 0.0297(17) 0.0026(14) -0.0017(15) -0.0024(14)
C27 0.0211(16) 0.0218(16) 0.0220(15) 0.0021(12) 0.0048(12) 0.0046(12)
C28 0.0172(15) 0.0159(14) 0.0143(13) 0.0025(11) -0.0008(11) 0.0044(11)
C29 0.0206(15) 0.0136(14) 0.0162(13) 0.0038(11) -0.0028(12) 0.0007(11)
C30 0.0165(15) 0.0212(15) 0.0252(15) 0.0058(13) -0.0023(12) 0.0007(12)
C31 0.0235(16) 0.0174(15) 0.0222(15) 0.0043(12) 0.0002(12) 0.0060(12)
C32 0.0205(16) 0.0140(14) 0.0227(15) 0.0022(12) -0.0019(12) -0.0002(12)
C33 0.0180(15) 0.0173(14) 0.0155(13) 0.0044(11) 0.0003(11) 0.0015(12)
C34 0.0229(16) 0.0162(15) 0.0296(16) 0.0049(13) -0.0020(13) 0.0019(12)
C35 0.0223(17) 0.0188(16) 0.0441(19) 0.0007(14) -0.0007(15) 0.0059(13)
C36 0.0209(16) 0.0187(15) 0.0286(16) 0.0069(13) 0.0023(13) 0.0011(12)
C37 0.043(2) 0.0187(16) 0.0168(15) -0.0023(12) -0.0020(14) 0.0007(14)
C38 0.040(2) 0.0164(15) 0.0206(15) -0.0002(12) 0.0081(14) 0.0060(14)
C39 0.050(2) 0.0291(19) 0.059(2) 0.0110(18) 0.032(2) 0.0059(17)
C40 0.128(4) 0.030(2) 0.078(3) 0.017(2) 0.076(3) 0.019(2)
C41 0.069(3) 0.0202(17) 0.0297(18) 0.0120(14) 0.0205(18) 0.0113(17)
C42 0.075(3) 0.0236(18) 0.0203(16) 0.0078(14) -0.0037(17) 0.0180(18)
C43 0.152(5) 0.051(3) 0.051(3) 0.002(2) -0.053(3) 0.033(3)
C44 0.071(3) 0.034(2) 0.053(2) 0.0030(19) -0.035(2) -0.002(2)
P1 0.0239(4) 0.0166(4) 0.0176(4) 0.0039(3) 0.0025(3) 0.0058(3)
P2 0.0157(4) 0.0156(4) 0.0186(4) 0.0053(3) 0.0013(3) 0.0026(3)
P3 0.0160(4) 0.0154(4) 0.0165(3) 0.0030(3) 0.0012(3) 0.0021(3)
P4 0.0226(4) 0.0161(4) 0.0162(4) 0.0036(3) 0.0022(3) 0.0059(3)
Rh1 0.02946(15) 0.01583(12) 0.01471(11) 0.00384(9) 0.00307(10) 0.00676(10)

loop_
_atom_type_symbol
_atom_type_description
_atom_type_scat_dispersion_real
_atom_type_scat_dispersion_imag
_atom_type_scat_source
C C 0.0033 0.0016 'International Tables Vol C Tables 4.2.6.8 and 6.1.1.4'
H H 0 0 'International Tables Vol C Tables 4.2.6.8 and 6.1.1.4'
P P 0.1023 0.0942 'International Tables Vol C Tables 4.2.6.8 and 6.1.1.4'
Rh Rh -1.1178 0.9187 'International Tables Vol C Tables 4.2.6.8 and 6.1.1.4'

loop_
_geom_angle_atom_site_label_1
_geom_angle_atom_site_label_2
_geom_angle_atom_site_label_3
_geom_angle
_geom_angle_site_symmetry_1
_geom_angle_site_symmetry_3
_geom_angle_publ_flag
C6 C1 C2 119.0(2) . . ?
C6 C1 P1 117.3(2) . . ?
C2 C1 P1 123.8(2) . . ?
C3 C2 C1 118.9(3) . . ?
C3 C2 C7 118.0(3) . . ?
C1 C2 C7 123.1(2) . . ?
C4 C3 C2 122.8(3) . . ?
C4 C3 H3 118.6 . . ?
C2 C3 H3 118.6 . . ?
C3 C4 C5 117.6(3) . . ?
C3 C4 C8 121.0(3) . . ?
C5 C4 C8 121.4(3) . . ?
C4 C5 C6 122.1(3) . . ?
C4 C5 H5 118.9 . . ?
C6 C5 H5 118.9 . . ?
C5 C6 C1 119.6(3) . . ?
C5 C6 C9 117.9(3) . . ?
C1 C6 C9 122.5(2) . . ?
C2 C7 H7A 109.5 . . ?
C2 C7 H7B 109.5 . . ?
H7A C7 H7B 109.5 . . ?
C2 C7 H7C 109.5 . . ?
H7A C7 H7C 109.5 . . ?
H7B C7 H7C 109.5 . . ?
C4 C8 H8A 109.5 . . ?
C4 C8 H8B 109.5 . . ?
H8A C8 H8B 109.5 . . ?
C4 C8 H8C 109.5 . . ?
H8A C8 H8C 109.5 . . ?
H8B C8 H8C 109.5 . . ?
C6 C9 H9A 109.5 . . ?
C6 C9 H9B 109.5 . . ?
H9A C9 H9B 109.5 . . ?
C6 C9 H9C 109.5 . . ?
H9A C9 H9C 109.5 . . ?
H9B C9 H9C 109.5 . . ?
C11 C10 C15 118.3(2) . . ?
C11 C10 P2 127.6(2) . . ?
C15 C10 P2 114.0(2) . . ?
C12 C11 C10 119.3(2) . . ?
C12 C11 C16 116.6(2) . . ?
C10 C11 C16 124.1(2) . . ?
C11 C12 C13 122.9(3) . . ?
C11 C12 H12 118.5 . . ?
C13 C12 H12 118.5 . . ?
C12 C13 C14 117.3(3) . . ?
C12 C13 C17 120.9(3) . . ?
C14 C13 C17 121.7(3) . . ?
C15 C14 C13 122.1(3) . . ?
C15 C14 H14 119 . . ?
C13 C14 H14 119 . . ?
C14 C15 C10 120.0(3) . . ?
C14 C15 C18 117.7(2) . . ?
C10 C15 C18 122.3(2) . . ?
C11 C16 H16A 109.5 . . ?
C11 C16 H16B 109.5 . . ?
H16A C16 H16B 109.5 . . ?
C11 C16 H16C 109.5 . . ?
H16A C16 H16C 109.5 . . ?
H16B C16 H16C 109.5 . . ?
C13 C17 H17A 109.5 . . ?
C13 C17 H17B 109.5 . . ?
H17A C17 H17B 109.5 . . ?
C13 C17 H17C 109.5 . . ?
H17A C17 H17C 109.5 . . ?
H17B C17 H17C 109.5 . . ?
C15 C18 H18A 109.5 . . ?
C15 C18 H18B 109.5 . . ?
H18A C18 H18B 109.5 . . ?
C15 C18 H18C 109.5 . . ?
H18A C18 H18C 109.5 . . ?
H18B C18 H18C 109.5 . . ?
C20 C19 C24 118.9(2) . . ?
C20 C19 P3 127.5(2) . . ?
C24 C19 P3 113.3(2) . . ?
C21 C20 C19 119.4(2) . . ?
C21 C20 C25 117.4(2) . . ?
C19 C20 C25 123.2(2) . . ?
C20 C21 C22 122.8(3) . . ?
C20 C21 H21 118.6 . . ?
C22 C21 H21 118.6 . . ?
C23 C22 C21 117.2(3) . . ?
C23 C22 C26 121.4(3) . . ?
C21 C22 C26 121.3(3) . . ?
C22 C23 C24 122.7(3) . . ?
C22 C23 H23 118.6 . . ?
C24 C23 H23 118.6 . . ?
C23 C24 C19 118.9(3) . . ?
C23 C24 C27 117.4(2) . . ?
C19 C24 C27 123.7(2) . . ?
C20 C25 H25A 109.5 . . ?
C20 C25 H25B 109.5 . . ?
H25A C25 H25B 109.5 . . ?
C20 C25 H25C 109.5 . . ?
H25A C25 H25C 109.5 . . ?
H25B C25 H25C 109.5 . . ?
C22 C26 H26A 109.5 . . ?
C22 C26 H26B 109.5 . . ?
H26A C26 H26B 109.5 . . ?
C22 C26 H26C 109.5 . . ?
H26A C26 H26C 109.5 . . ?
H26B C26 H26C 109.5 . . ?
C24 C27 H27A 109.5 . . ?
C24 C27 H27B 109.5 . . ?
H27A C27 H27B 109.5 . . ?
C24 C27 H27C 109.5 . . ?
H27A C27 H27C 109.5 . . ?
H27B C27 H27C 109.5 . . ?
C33 C28 C29 120.0(2) . . ?
C33 C28 P4 122.3(2) . . ?
C29 C28 P4 117.5(2) . . ?
C30 C29 C28 118.6(2) . . ?
C30 C29 C34 118.5(3) . . ?
C28 C29 C34 122.8(2) . . ?
C31 C30 C29 122.2(3) . . ?
C31 C30 H30 118.9 . . ?
C29 C30 H30 118.9 . . ?
C30 C31 C32 118.1(3) . . ?
C30 C31 C35 121.0(3) . . ?
C32 C31 C35 120.8(3) . . ?
C31 C32 C33 122.2(3) . . ?
C31 C32 H32 118.9 . . ?
C33 C32 H32 118.9 . . ?
C32 C33 C28 118.8(3) . . ?
C32 C33 C36 117.6(2) . . ?
C28 C33 C36 123.7(2) . . ?
C29 C34 H34A 109.5 . . ?
C29 C34 H34B 109.5 . . ?
H34A C34 H34B 109.5 . . ?
C29 C34 H34C 109.5 . . ?
H34A C34 H34C 109.5 . . ?
H34B C34 H34C 109.5 . . ?
C31 C35 H35A 109.5 . . ?
C31 C35 H35B 109.5 . . ?
H35A C35 H35B 109.5 . . ?
C31 C35 H35C 109.5 . . ?
H35A C35 H35C 109.5 . . ?
H35B C35 H35C 109.5 . . ?
C33 C36 H36A 109.5 . . ?
C33 C36 H36B 109.5 . . ?
H36A C36 H36B 109.5 . . ?
C33 C36 H36C 109.5 . . ?
H36A C36 H36C 109.5 . . ?
H36B C36 H36C 109.5 . . ?
C38 C37 C44 126.3(3) . . ?
C38 C37 Rh1 71.68(16) . . ?
C44 C37 Rh1 108.0(2) . . ?
C38 C37 H37 114.1 . . ?
C44 C37 H37 114.1 . . ?
Rh1 C37 H37 114.1 . . ?
C37 C38 C39 125.0(3) . . ?
C37 C38 Rh1 72.23(17) . . ?
C39 C38 Rh1 109.41(19) . . ?
C37 C38 H38 114.1 . . ?
C39 C38 H38 114.1 . . ?
Rh1 C38 H38 114.1 . . ?
C40 C39 C38 118.2(3) . . ?
C40 C39 H39A 107.7 . . ?
C38 C39 H39A 107.7 . . ?
C40 C39 H39B 107.7 . . ?
C38 C39 H39B 107.7 . . ?
H39A C39 H39B 107.1 . . ?
C39 C40 C41 117.7(3) . . ?
C39 C40 H40A 107.9 . . ?
C41 C40 H40A 107.9 . . ?
C39 C40 H40B 107.9 . . ?
C41 C40 H40B 107.9 . . ?
H40A C40 H40B 107.2 . . ?
C42 C41 C40 126.1(4) . . ?
C42 C41 Rh1 71.99(19) . . ?
C40 C41 Rh1 108.9(2) . . ?
C42 C41 H41 113.9 . . ?
C40 C41 H41 113.9 . . ?
Rh1 C41 H41 113.9 . . ?
C41 C42 C43 124.0(4) . . ?
C41 C42 Rh1 71.66(18) . . ?
C43 C42 Rh1 109.9(2) . . ?
C41 C42 H42 114.4 . . ?
C43 C42 H42 114.4 . . ?
Rh1 C42 H42 114.4 . . ?
C44 C43 C42 117.9(3) . . ?
C44 C43 H43A 107.8 . . ?
C42 C43 H43A 107.8 . . ?
C44 C43 H43B 107.8 . . ?
C42 C43 H43B 107.8 . . ?
H43A C43 H43B 107.2 . . ?
C43 C44 C37 118.5(3) . . ?
C43 C44 H44A 107.7 . . ?
C37 C44 H44A 107.7 . . ?
C43 C44 H44B 107.7 . . ?
C37 C44 H44B 107.7 . . ?
H44A C44 H44B 107.1 . . ?
C1 P1 P2 96.43(9) . . ?
C1 P1 Rh1 116.75(9) . . ?
P2 P1 Rh1 113.75(4) . . ?
C10 P2 P3 102.91(9) . . ?
C10 P2 P1 104.74(9) . . ?
P3 P2 P1 95.91(4) . . ?
C19 P3 P4 97.75(9) . . ?
C19 P3 P2 111.35(9) . . ?
P4 P3 P2 96.80(4) . . ?
C28 P4 P3 99.12(9) . . ?
C28 P4 Rh1 120.53(9) . . ?
P3 P4 Rh1 119.48(4) . . ?
C28 P4 H4P 102.1(12) . . ?
P3 P4 H4P 103.3(12) . . ?
Rh1 P4 H4P 109.7(12) . . ?
C41 Rh1 C42 36.35(13) . . ?
C41 Rh1 C38 81.02(11) . . ?
C42 Rh1 C38 90.86(12) . . ?
C41 Rh1 C37 93.07(12) . . ?
C42 Rh1 C37 80.71(11) . . ?
C38 Rh1 C37 36.10(11) . . ?
C41 Rh1 P4 88.56(9) . . ?
C42 Rh1 P4 96.14(9) . . ?
C38 Rh1 P4 151.79(9) . . ?
C37 Rh1 P4 172.02(9) . . ?
C41 Rh1 P1 169.12(11) . . ?
C42 Rh1 P1 154.47(11) . . ?
C38 Rh1 P1 97.16(8) . . ?
C37 Rh1 P1 91.61(8) . . ?
P4 Rh1 P1 88.16(3) . . ?

loop_
_geom_bond_atom_site_label_1
_geom_bond_atom_site_label_2
_geom_bond_distance
_geom_bond_site_symmetry_2
_geom_bond_publ_flag
C1 C6 1.407(4) . ?
C1 C2 1.407(4) . ?
C1 P1 1.853(3) . ?
C2 C3 1.394(4) . ?
C2 C7 1.507(4) . ?
C3 C4 1.380(4) . ?
C3 H3 0.95 . ?
C4 C5 1.382(4) . ?
C4 C8 1.509(4) . ?
C5 C6 1.391(4) . ?
C5 H5 0.95 . ?
C6 C9 1.511(4) . ?
C7 H7A 0.98 . ?
C7 H7B 0.98 . ?
C7 H7C 0.98 . ?
C8 H8A 0.98 . ?
C8 H8B 0.98 . ?
C8 H8C 0.98 . ?
C9 H9A 0.98 . ?
C9 H9B 0.98 . ?
C9 H9C 0.98 . ?
C10 C11 1.408(4) . ?
C10 C15 1.418(4) . ?
C10 P2 1.856(3) . ?
C11 C12 1.386(4) . ?
C11 C16 1.503(4) . ?
C12 C13 1.387(4) . ?
C12 H12 0.95 . ?
C13 C14 1.387(4) . ?
C13 C17 1.505(4) . ?
C14 C15 1.384(4) . ?
C14 H14 0.95 . ?
C15 C18 1.507(4) . ?
C16 H16A 0.98 . ?
C16 H16B 0.98 . ?
C16 H16C 0.98 . ?
C17 H17A 0.98 . ?
C17 H17B 0.98 . ?
C17 H17C 0.98 . ?
C18 H18A 0.98 . ?
C18 H18B 0.98 . ?
C18 H18C 0.98 . ?
C19 C20 1.407(4) . ?
C19 C24 1.411(4) . ?
C19 P3 1.849(3) . ?
C20 C21 1.382(4) . ?
C20 C25 1.511(4) . ?
C21 C22 1.385(4) . ?
C21 H21 0.95 . ?
C22 C23 1.378(4) . ?
C22 C26 1.499(4) . ?
C23 C24 1.397(4) . ?
C23 H23 0.95 . ?
C24 C27 1.513(4) . ?
C25 H25A 0.98 . ?
C25 H25B 0.98 . ?
C25 H25C 0.98 . ?
C26 H26A 0.98 . ?
C26 H26B 0.98 . ?
C26 H26C 0.98 . ?
C27 H27A 0.98 . ?
C27 H27B 0.98 . ?
C27 H27C 0.98 . ?
C28 C33 1.402(4) . ?
C28 C29 1.412(4) . ?
C28 P4 1.834(3) . ?
C29 C30 1.388(4) . ?
C29 C34 1.507(4) . ?
C30 C31 1.384(4) . ?
C30 H30 0.95 . ?
C31 C32 1.385(4) . ?
C31 C35 1.506(4) . ?
C32 C33 1.389(4) . ?
C32 H32 0.95 . ?
C33 C36 1.509(4) . ?
C34 H34A 0.98 . ?
C34 H34B 0.98 . ?
C34 H34C 0.98 . ?
C35 H35A 0.98 . ?
C35 H35B 0.98 . ?
C35 H35C 0.98 . ?
C36 H36A 0.98 . ?
C36 H36B 0.98 . ?
C36 H36C 0.98 . ?
C37 C38 1.369(4) . ?
C37 C44 1.499(4) . ?
C37 Rh1 2.213(3) . ?
C37 H37 1 . ?
C38 C39 1.506(4) . ?
C38 Rh1 2.206(3) . ?
C38 H38 1 . ?
C39 C40 1.432(5) . ?
C39 H39A 0.99 . ?
C39 H39B 0.99 . ?
C40 C41 1.506(5) . ?
C40 H40A 0.99 . ?
C40 H40B 0.99 . ?
C41 C42 1.368(5) . ?
C41 Rh1 2.192(3) . ?
C41 H41 1 . ?
C42 C43 1.508(5) . ?
C42 Rh1 2.196(3) . ?
C42 H42 1 . ?
C43 C44 1.413(5) . ?
C43 H43A 0.99 . ?
C43 H43B 0.99 . ?
C44 H44A 0.99 . ?
C44 H44B 0.99 . ?
P1 P2 2.2228(11) . ?
P1 Rh1 2.2989(8) . ?
P2 P3 2.2119(10) . ?
P3 P4 2.1987(10) . ?
P4 Rh1 2.2566(9) . ?
P4 H4P 1.26(3) . ?
